data_7030835
loop_
_publ_author_name
'Pasatoiu, Traian D.'
'Ghirri, Alberto'
'Madalan, Augustin M.'
'Affronte, Marco'
'Andruh, Marius'

_publ_section_title
;
 Octanuclear [Ni(II)4Ln(III)4] complexes. Synthesis, crystal structures
 and magnetocaloric properties.
;
_journal_issue 24
_journal_name_full 'Dalton transactions (Cambridge, England : 2003)'
_journal_page_first 9136
_journal_page_last 9142
_journal_paper_doi 10.1039/c4dt00515e
_journal_volume 43
_journal_year 2014
_chemical_formula_sum 'C80 H129 Gd4 N33 Ni4 O45'
_chemical_formula_weight 3136.83
_chemical_name_systematic
;
 ?
;
_space_group_IT_number 14
_symmetry_cell_setting monoclinic
_symmetry_space_group_name_Hall '-P 2yn'
_symmetry_space_group_name_H-M 'P 1 21/n 1'
_atom_sites_solution_hydrogens geom
_atom_sites_solution_primary direct
_atom_sites_solution_secondary difmap
_audit_creation_method SHELXL-97
_cell_angle_alpha 90.00
_cell_angle_beta 91.06
_cell_angle_gamma 90.00
_cell_formula_units_Z 2
_cell_length_a 13.1507(7)
_cell_length_b 23.5171(14)
_cell_length_c 18.9619(10)
_cell_measurement_reflns_used 16115
_cell_measurement_temperature 293(2)
_cell_measurement_theta_max 25.45
_cell_measurement_theta_min 1.73
_cell_volume 5863.3(6)
_computing_cell_refinement X-Area
_computing_data_collection X-Area
_computing_data_reduction X-Area
_computing_structure_refinement 'SHELXL-97 (Sheldrick, 1997)'
_computing_structure_solution 'SHELXS-97 (Sheldrick, 1997)'
_diffrn_ambient_temperature 293(2)
_diffrn_measured_fraction_theta_full 0.849
_diffrn_measured_fraction_theta_max 0.849
_diffrn_measurement_device_type 'STOE IPDS II'
_diffrn_measurement_method 'omega scans'
_diffrn_radiation_monochromator graphite
_diffrn_radiation_source 'fine-focus sealed tube'
_diffrn_radiation_type MoK\a
_diffrn_radiation_wavelength 0.71073
_diffrn_reflns_av_R_equivalents 0.0863
_diffrn_reflns_av_unetI/netI 0.1423
_diffrn_reflns_limit_h_max 15
_diffrn_reflns_limit_h_min -15
_diffrn_reflns_limit_k_max 28
_diffrn_reflns_limit_k_min -28
_diffrn_reflns_limit_l_max 22
_diffrn_reflns_limit_l_min -22
_diffrn_reflns_number 26953
_diffrn_reflns_theta_full 25.45
_diffrn_reflns_theta_max 25.45
_diffrn_reflns_theta_min 1.73
_exptl_absorpt_coefficient_mu 2.953
_exptl_absorpt_correction_T_max 0.5772
_exptl_absorpt_correction_T_min 0.5385
_exptl_absorpt_correction_type multi-scan
_exptl_absorpt_process_details
;
[c.f. r.h. blessing, acta cryst. (1995), a51, 33-38]
;
_exptl_crystal_colour green
_exptl_crystal_density_diffrn 1.764
_exptl_crystal_density_meas ?
_exptl_crystal_density_method 'not measured'
_exptl_crystal_description prism
_exptl_crystal_F_000 3092
_exptl_crystal_size_max 0.15
_exptl_crystal_size_mid 0.1
_exptl_crystal_size_min 0.03
_refine_diff_density_max 1.482
_refine_diff_density_min -0.775
_refine_diff_density_rms 0.117
_refine_ls_extinction_method none
_refine_ls_goodness_of_fit_ref 0.850
_refine_ls_hydrogen_treatment constr
_refine_ls_matrix_type full
_refine_ls_number_parameters 757
_refine_ls_number_reflns 9218
_refine_ls_number_restraints 13
_refine_ls_restrained_S_all 0.853
_refine_ls_R_factor_all 0.1134
_refine_ls_R_factor_gt 0.0521
_refine_ls_shift/su_max 0.002
_refine_ls_shift/su_mean 0.000
_refine_ls_structure_factor_coef Fsqd
_refine_ls_weighting_details 'calc w=1/[\s^2^(Fo^2^)+(0.0374P)^2^+0.0000P] where P=(Fo^2^+2Fc^2^)/3'
_refine_ls_weighting_scheme calc
_refine_ls_wR_factor_gt 0.0893
_refine_ls_wR_factor_ref 0.1023
_reflns_number_gt 5120
_reflns_number_total 9218
_reflns_threshold_expression >2sigma(I)
_cod_data_source_file c4dt00515e2.cif
_cod_data_source_block compound2
_cod_depositor_comments
;
The following automatic conversions were performed:

'_symmetry_cell_setting' value 'Monoclinic' changed to 'monoclinic'
according to
/usr/data/users/saulius/crontab/automatic-downloads/rss-feeds/RSC/lib/dictionaries/cif_core.dic
dictionary named 'cif_core.dic' version 2.4.2 from 2011-04-26.

Automatic conversion script
Id: cif_fix_values 2281 2013-09-26 08:29:07Z andrius 

 Adding full bibliography for 7030834--7030835.cif.

The following automatic conversions were performed:

'_exptl_crystal_density_meas' value 'not measured' was changed to '?'
- the value is perceived as not measured.

Automatic conversion script
Id: cif_fix_values 3008 2015-01-20 13:52:24Z robertas 
;
_cod_original_sg_symbol_H-M P21/n
_cod_database_code 7030835

loop_
_symmetry_equiv_pos_as_xyz
'x, y, z'
'-x+1/2, y+1/2, -z+1/2'
'-x, -y, -z'
'x-1/2, -y-1/2, z-1/2'

loop_
_atom_site_label
_atom_site_type_symbol
_atom_site_fract_x
_atom_site_fract_y
_atom_site_fract_z
_atom_site_U_iso_or_equiv
_atom_site_adp_type
_atom_site_occupancy
_atom_site_symmetry_multiplicity
_atom_site_calc_flag
_atom_site_refinement_flags
_atom_site_disorder_assembly
_atom_site_disorder_group
C1 C -0.0655(10) 1.0822(5) 0.8051(7) 0.076(4) Uani 1 1 d . . .
H1A H -0.0697 1.0557 0.8435 0.114 Uiso 1 1 calc R . .
H1B H -0.1319 1.0878 0.7844 0.114 Uiso 1 1 calc R . .
H1C H -0.0398 1.1179 0.8225 0.114 Uiso 1 1 calc R . .
C2 C 0.0200(9) 1.0924(4) 0.6917(6) 0.040(3) Uani 1 1 d . . .
C3 C -0.0295(10) 1.1447(4) 0.6826(7) 0.060(4) Uani 1 1 d . . .
H3 H -0.0753 1.1586 0.7151 0.072 Uiso 1 1 calc R . .
C4 C -0.0054(11) 1.1752(5) 0.6205(7) 0.069(4) Uani 1 1 d . . .
H4 H -0.0362 1.2102 0.6120 0.083 Uiso 1 1 calc R . .
C5 C 0.0586(11) 1.1554(4) 0.5754(7) 0.063(4) Uani 1 1 d . . .
H5 H 0.0728 1.1771 0.5358 0.075 Uiso 1 1 calc R . .
C6 C 0.1088(8) 1.1010(4) 0.5840(6) 0.036(3) Uani 1 1 d . . .
C7 C 0.0873(7) 1.0702(4) 0.6438(6) 0.031(2) Uani 1 1 d . . .
C8 C 0.1759(8) 1.0835(4) 0.5299(6) 0.042(3) Uani 1 1 d . . .
H8 H 0.1930 1.1111 0.4970 0.050 Uiso 1 1 calc R . .
C9 C 0.2805(9) 1.0263(4) 0.4598(6) 0.056(3) Uani 1 1 d . . .
H9A H 0.3508 1.0231 0.4757 0.067 Uiso 1 1 calc R . .
H9B H 0.2749 1.0597 0.4298 0.067 Uiso 1 1 calc R . .
C10 C 0.2521(11) 0.9745(5) 0.4175(6) 0.067(4) Uani 1 1 d . . .
H10A H 0.2830 0.9769 0.3716 0.080 Uiso 1 1 calc R . .
H10B H 0.1789 0.9737 0.4104 0.080 Uiso 1 1 calc R . .
C11 C 0.2863(10) 0.9192(5) 0.4538(6) 0.055(3) Uani 1 1 d . . .
H11A H 0.2817 0.8882 0.4201 0.065 Uiso 1 1 calc R . .
H11B H 0.3569 0.9229 0.4688 0.065 Uiso 1 1 calc R . .
C12 C 0.1960(9) 0.8531(4) 0.5226(6) 0.051(3) Uani 1 1 d . . .
H12 H 0.2141 0.8286 0.4863 0.061 Uiso 1 1 calc R . .
C13 C 0.1414(9) 0.8277(4) 0.5780(6) 0.044(3) Uani 1 1 d . . .
C14 C 0.1105(11) 0.7700(5) 0.5682(7) 0.068(4) Uani 1 1 d . . .
H14 H 0.1272 0.7509 0.5270 0.081 Uiso 1 1 calc R . .
C15 C 0.0566(11) 0.7425(5) 0.6187(7) 0.073(4) Uani 1 1 d . . .
H15 H 0.0359 0.7052 0.6109 0.087 Uiso 1 1 calc R . .
C16 C 0.0330(9) 0.7684(4) 0.6795(7) 0.057(3) Uani 1 1 d . . .
H16 H -0.0033 0.7489 0.7135 0.068 Uiso 1 1 calc R . .
C17 C 0.0628(8) 0.8240(4) 0.6914(6) 0.037(3) Uani 1 1 d . . .
C18 C 0.1174(8) 0.8551(4) 0.6423(5) 0.036(3) Uani 1 1 d . . .
C19 C -0.0113(9) 0.8231(4) 0.8058(6) 0.049(3) Uani 1 1 d . . .
H19A H -0.0211 0.8473 0.8459 0.074 Uiso 1 1 calc R . .
H19B H 0.0279 0.7905 0.8199 0.074 Uiso 1 1 calc R . .
H19C H -0.0763 0.8110 0.7874 0.074 Uiso 1 1 calc R . .
C40 C 0.1495(8) 0.9660(4) 0.8989(5) 0.034(2) Uani 1 1 d . A .
C21 C 0.3031(10) 0.8305(5) 0.7963(6) 0.065(4) Uani 1 1 d . A .
H21A H 0.3206 0.8696 0.8047 0.098 Uiso 1 1 calc R . .
H21B H 0.2615 0.8277 0.7544 0.098 Uiso 1 1 calc R . .
H21C H 0.3641 0.8087 0.7905 0.098 Uiso 1 1 calc R . .
C22 C 0.2174(8) 0.7515(4) 0.8521(6) 0.040(3) Uani 1 1 d . A .
C23 C 0.2421(10) 0.7158(5) 0.7986(6) 0.060(4) Uani 1 1 d . . .
H23 H 0.2830 0.7275 0.7619 0.072 Uiso 1 1 calc R . .
C24 C 0.2017(11) 0.6587(5) 0.8017(8) 0.076(5) Uani 1 1 d . . .
H24 H 0.2133 0.6335 0.7649 0.091 Uiso 1 1 calc R . .
C25 C 0.1495(10) 0.6423(5) 0.8551(7) 0.055(3) Uani 1 1 d . . .
H25 H 0.1253 0.6051 0.8556 0.066 Uiso 1 1 calc R . .
C26 C 0.1273(9) 0.6781(4) 0.9127(7) 0.048(3) Uani 1 1 d . . .
C27 C 0.1632(8) 0.7359(4) 0.9104(6) 0.043(3) Uani 1 1 d . . .
C28 C 0.0686(9) 0.6552(4) 0.9658(7) 0.050(3) Uani 1 1 d . . .
H28 H 0.0373 0.6206 0.9555 0.060 Uiso 1 1 calc R . .
C29 C -0.0174(10) 0.6465(5) 1.0750(7) 0.067(4) Uani 1 1 d . . .
H29A H -0.0315 0.6088 1.0563 0.080 Uiso 1 1 calc R . .
H29B H -0.0812 0.6671 1.0762 0.080 Uiso 1 1 calc R . .
C30 C 0.0254(11) 0.6408(5) 1.1497(7) 0.070(4) Uani 1 1 d . . .
H30A H -0.0150 0.6132 1.1749 0.083 Uiso 1 1 calc R . .
H30B H 0.0942 0.6262 1.1476 0.083 Uiso 1 1 calc R . .
C31 C 0.0272(10) 0.6955(5) 1.1910(7) 0.069(4) Uani 1 1 d . . .
H31A H -0.0398 0.7127 1.1886 0.083 Uiso 1 1 calc R . .
H31B H 0.0426 0.6870 1.2401 0.083 Uiso 1 1 calc R . .
C32 C 0.1652(9) 0.7572(4) 1.2115(6) 0.045(3) Uani 1 1 d . . .
H32 H 0.1613 0.7426 1.2569 0.054 Uiso 1 1 calc R . .
C33 C 0.2409(8) 0.8004(4) 1.1999(5) 0.034(3) Uani 1 1 d . . .
C34 C 0.3061(9) 0.8151(5) 1.2563(6) 0.048(3) Uani 1 1 d . . .
H34 H 0.3025 0.7941 1.2978 0.058 Uiso 1 1 calc R . .
C35 C 0.3736(10) 0.8580(5) 1.2534(7) 0.061(4) Uani 1 1 d . . .
H35 H 0.4173 0.8660 1.2912 0.074 Uiso 1 1 calc R . .
C36 C 0.3755(10) 0.8898(4) 1.1922(6) 0.058(3) Uani 1 1 d . . .
H36 H 0.4228 0.9190 1.1886 0.070 Uiso 1 1 calc R . .
C37 C 0.3110(9) 0.8798(4) 1.1375(6) 0.047(3) Uani 1 1 d . A .
C38 C 0.2436(9) 0.8328(4) 1.1370(6) 0.039(3) Uani 1 1 d . . .
C39 C 0.3552(10) 0.9656(4) 1.0755(7) 0.070(4) Uani 1 1 d . A .
H39A H 0.3448 0.9838 1.0307 0.104 Uiso 1 1 calc R . .
H39B H 0.4267 0.9605 1.0844 0.104 Uiso 1 1 calc R . .
H39C H 0.3271 0.9887 1.1120 0.104 Uiso 1 1 calc R . .
N1 N 0.2158(6) 1.0340(3) 0.5210(4) 0.039(2) Uani 1 1 d . . .
N2 N 0.2246(7) 0.9055(3) 0.5151(5) 0.044(2) Uani 1 1 d . . .
N3 N 0.0519(7) 0.6759(3) 1.0279(5) 0.049(3) Uani 1 1 d . A .
N4 N 0.1029(7) 0.7370(3) 1.1651(5) 0.044(2) Uani 1 1 d . A .
N6 N 0.3315(7) 0.9684(4) 0.6312(6) 0.056(3) Uani 1 1 d . . .
N7 N 0.4091(11) 0.9905(4) 0.6183(6) 0.062(3) Uani 1 1 d . . .
N8 N 0.4886(10) 1.0133(5) 0.6078(9) 0.118(6) Uani 1 1 d . . .
N9 N 0.0292(7) 0.9652(3) 0.5403(5) 0.043(2) Uani 1 1 d . . .
N10 N 0.0000 1.0000 0.5000 0.037(3) Uani 1 2 d S . .
N12 N 0.2692(7) 0.7102(3) 1.0664(5) 0.046(2) Uani 1 1 d . A .
N13 N 0.2910(7) 0.6799(3) 1.1139(5) 0.039(2) Uani 1 1 d . . .
N14 N 0.3109(8) 0.6495(4) 1.1605(5) 0.056(3) Uani 1 1 d . . .
N18 N 0.4025(10) 1.0073(4) 0.8589(7) 0.099(5) Uani 1 1 d DU . .
N19 N 0.3831(13) 1.0502(6) 0.8870(10) 0.175(7) Uani 1 1 d DU . .
N20 N 0.361(2) 1.0941(8) 0.9124(16) 0.288(16) Uani 1 1 d D . .
Ni1 Ni 0.18611(10) 0.96683(5) 0.58448(7) 0.0350(3) Uani 1 1 d . . .
Ni2 Ni 0.11589(11) 0.74975(5) 1.06113(7) 0.0388(4) Uani 1 1 d . . .
O1 O 0.0039(6) 1.0595(3) 0.7512(4) 0.046(2) Uani 1 1 d . . .
O2 O 0.1276(5) 1.0190(2) 0.6597(3) 0.0348(17) Uani 1 1 d . . .
O3 O 0.1450(5) 0.9072(2) 0.6575(3) 0.0330(17) Uani 1 1 d . . .
O4 O 0.0411(5) 0.8536(2) 0.7529(4) 0.0403(18) Uani 1 1 d . . .
O5 O 0.2486(6) 0.8091(3) 0.8548(4) 0.051(2) Uani 1 1 d . . .
O6 O 0.1439(5) 0.7738(2) 0.9604(3) 0.0374(18) Uani 1 1 d . A .
O7 O 0.1844(5) 0.8256(2) 1.0818(4) 0.0339(17) Uani 1 1 d . A .
O8 O 0.3059(6) 0.9112(3) 1.0747(4) 0.051(2) Uani 1 1 d . . .
O9 O 0.1459(6) 0.9174(2) 0.8661(3) 0.0427(19) Uani 1 1 d . . .
O10 O 0.1166(6) 1.0092(2) 0.8639(4) 0.049(2) Uani 1 1 d . . .
O11 O 0.1877(5) 0.9682(2) 0.9600(4) 0.0420(18) Uani 1 1 d . . .
O12 O 0.2646(6) 0.9711(4) 0.7598(4) 0.069(2) Uani 1 1 d . . .
O13 O -0.0806(6) 0.9501(3) 0.8184(4) 0.061(2) Uani 1 1 d . . .
O14 O -0.0630(5) 0.9490(3) 0.6701(3) 0.0429(18) Uani 1 1 d . . .
O15 O 0.3755(6) 0.9051(3) 0.9245(4) 0.059(2) Uani 1 1 d . . .
O16 O 0.0434(6) 0.8849(3) 0.9993(5) 0.070(3) Uani 1 1 d . . .
O17 O 0.3611(6) 0.8008(3) 0.9959(4) 0.053(2) Uani 1 1 d . . .
O21 O -0.1205(7) 0.9480(4) 0.9587(4) 0.088(3) Uani 1 1 d . . .
O22 O -0.2697(7) 0.9040(3) 0.7825(5) 0.077(3) Uani 1 1 d . . .
O23 O 0.4495(7) 1.1460(4) 1.0328(6) 0.104(4) Uani 1 1 d . . .
O24 O -0.4439(10) 0.9751(4) 0.7593(6) 0.131(4) Uani 1 1 d . . .
O25 O 0.1671(10) 1.1265(5) 0.8801(7) 0.152(5) Uani 1 1 d . . .
O32 O -0.0361(7) 0.7877(4) 1.0539(5) 0.060(3) Uani 0.50 1 d P A 1
C2S C -0.1447(19) 0.7540(10) 0.9344(14) 0.037(7) Uiso 0.50 1 d PD B 1
C1S C -0.2311(16) 0.7935(8) 0.9103(12) 0.063(7) Uiso 0.50 1 d PD B 1
N1S N -0.3006(14) 0.8100(7) 0.8809(10) 0.068(6) Uiso 0.50 1 d PD B 1
N15 N -0.0361(7) 0.7877(4) 1.0539(5) 0.060(3) Uani 0.50 1 d PD A 2
N16 N -0.0878(15) 0.7739(8) 1.0065(9) 0.074(8) Uani 0.50 1 d PD A 2
N17 N -0.1468(18) 0.7636(13) 0.9619(13) 0.136(19) Uani 0.50 1 d PD A 2
Gd1 Gd 0.08017(4) 0.960107(18) 0.75444(3) 0.03318(15) Uani 1 1 d . A .
Gd2 Gd 0.21858(4) 0.865344(18) 0.96814(3) 0.03580(15) Uani 1 1 d . A .

loop_
_atom_site_aniso_label
_atom_site_aniso_U_11
_atom_site_aniso_U_22
_atom_site_aniso_U_33
_atom_site_aniso_U_23
_atom_site_aniso_U_13
_atom_site_aniso_U_12
C1 0.088(11) 0.058(7) 0.084(11) -0.002(7) 0.030(9) 0.022(7)
C2 0.046(8) 0.036(5) 0.038(7) 0.017(5) 0.004(6) 0.005(5)
C3 0.089(10) 0.030(5) 0.060(9) 0.000(5) -0.003(8) 0.030(6)
C4 0.099(12) 0.044(6) 0.065(10) 0.013(6) 0.011(9) 0.034(7)
C5 0.097(11) 0.034(5) 0.056(9) 0.009(5) -0.006(8) 0.009(6)
C6 0.040(7) 0.034(5) 0.036(7) 0.012(5) 0.003(6) 0.004(5)
C7 0.021(6) 0.035(5) 0.038(7) -0.002(5) 0.005(6) 0.004(4)
C8 0.042(8) 0.038(5) 0.046(8) 0.016(5) 0.012(7) -0.003(5)
C9 0.047(8) 0.062(7) 0.059(9) 0.024(6) 0.007(7) -0.006(6)
C10 0.077(10) 0.088(9) 0.036(8) 0.002(7) 0.002(8) 0.018(8)
C11 0.061(9) 0.069(7) 0.034(8) 0.003(6) 0.021(7) 0.002(7)
C12 0.059(9) 0.046(6) 0.046(8) -0.010(5) 0.001(7) 0.019(6)
C13 0.059(8) 0.032(5) 0.042(8) 0.006(5) 0.006(7) 0.001(5)
C14 0.104(12) 0.047(6) 0.052(9) -0.020(6) -0.010(8) 0.001(7)
C15 0.123(13) 0.034(6) 0.061(10) -0.013(6) 0.008(9) -0.019(7)
C16 0.065(9) 0.039(6) 0.066(9) 0.005(6) -0.002(8) -0.011(6)
C17 0.039(7) 0.033(5) 0.040(7) 0.001(5) 0.007(6) 0.000(5)
C18 0.042(7) 0.031(5) 0.035(7) 0.003(4) -0.009(6) -0.003(4)
C19 0.060(9) 0.044(5) 0.044(8) 0.007(5) 0.004(7) -0.015(5)
C40 0.051(7) 0.033(5) 0.019(6) -0.004(4) -0.001(6) 0.000(5)
C21 0.086(11) 0.065(7) 0.046(8) 0.012(6) 0.046(8) 0.002(7)
C22 0.040(8) 0.045(6) 0.036(7) 0.002(5) 0.001(6) 0.016(5)
C23 0.063(9) 0.075(8) 0.041(8) -0.019(6) -0.003(7) 0.018(7)
C24 0.085(12) 0.063(8) 0.078(12) -0.040(8) -0.013(10) 0.022(8)
C25 0.071(10) 0.052(7) 0.042(8) -0.018(6) -0.003(8) 0.010(6)
C26 0.046(8) 0.047(6) 0.052(8) -0.003(6) -0.011(7) 0.007(5)
C27 0.041(8) 0.037(5) 0.050(8) 0.002(5) -0.017(7) 0.001(5)
C28 0.059(9) 0.038(5) 0.053(9) 0.000(5) -0.011(8) -0.011(5)
C29 0.073(10) 0.053(7) 0.075(10) 0.014(6) 0.004(8) -0.023(6)
C30 0.080(10) 0.058(7) 0.070(10) 0.019(7) 0.002(8) -0.022(7)
C31 0.078(11) 0.059(7) 0.071(10) 0.016(7) 0.012(8) 0.000(7)
C32 0.054(9) 0.051(6) 0.029(7) 0.003(5) 0.003(7) 0.018(6)
C33 0.028(7) 0.041(5) 0.032(7) -0.004(5) -0.004(6) 0.015(5)
C34 0.055(9) 0.056(7) 0.034(7) 0.002(5) -0.002(7) 0.025(6)
C35 0.067(9) 0.059(7) 0.057(9) -0.004(6) -0.034(8) 0.007(7)
C36 0.075(10) 0.049(6) 0.050(8) 0.001(6) -0.011(8) -0.007(6)
C37 0.049(8) 0.045(6) 0.047(8) -0.001(5) -0.019(7) 0.003(5)
C38 0.043(8) 0.037(5) 0.037(7) -0.007(5) -0.003(6) 0.010(5)
C39 0.083(10) 0.050(6) 0.075(9) 0.009(6) -0.029(8) -0.019(7)
N1 0.042(6) 0.036(4) 0.038(6) 0.014(4) 0.008(5) -0.007(4)
N2 0.041(6) 0.042(5) 0.049(6) 0.002(4) 0.001(5) 0.007(4)
N3 0.043(6) 0.046(5) 0.057(7) 0.018(5) -0.011(6) -0.014(4)
N4 0.038(6) 0.042(5) 0.053(7) 0.003(4) 0.003(6) 0.002(4)
N6 0.026(6) 0.057(6) 0.085(8) 0.024(5) -0.010(6) -0.005(5)
N7 0.067(9) 0.049(6) 0.069(8) 0.015(5) -0.009(7) 0.022(6)
N8 0.067(10) 0.066(7) 0.221(18) 0.019(9) 0.017(11) -0.016(7)
N9 0.041(6) 0.048(5) 0.039(6) 0.008(4) -0.008(5) 0.000(4)
N10 0.030(8) 0.048(7) 0.034(8) 0.005(6) -0.007(7) 0.001(6)
N12 0.064(7) 0.036(4) 0.037(6) -0.002(4) -0.002(5) 0.010(4)
N13 0.040(6) 0.043(5) 0.035(6) -0.011(4) 0.010(5) 0.007(4)
N14 0.066(7) 0.056(6) 0.048(7) 0.017(5) -0.005(6) 0.018(5)
N18 0.104(9) 0.058(7) 0.132(12) 0.029(8) -0.041(9) -0.046(8)
N19 0.175(14) 0.134(13) 0.213(17) 0.042(14) -0.064(13) -0.070(14)
N20 0.33(3) 0.128(16) 0.40(4) -0.16(2) -0.09(3) 0.034(19)
Ni1 0.0378(9) 0.0324(6) 0.0345(8) 0.0041(6) -0.0024(7) 0.0034(6)
Ni2 0.0420(9) 0.0348(6) 0.0396(9) 0.0048(6) -0.0004(7) 0.0001(6)
O1 0.058(5) 0.040(4) 0.042(5) -0.002(3) 0.009(4) 0.012(3)
O2 0.041(4) 0.023(3) 0.040(4) -0.001(3) -0.005(4) 0.001(3)
O3 0.041(4) 0.021(3) 0.037(4) 0.001(3) 0.003(4) -0.003(3)
O4 0.054(5) 0.030(3) 0.037(5) 0.003(3) 0.008(4) -0.005(3)
O5 0.067(6) 0.051(4) 0.034(5) -0.004(3) 0.006(4) 0.001(4)
O6 0.050(5) 0.027(3) 0.036(4) 0.002(3) -0.002(4) -0.004(3)
O7 0.040(5) 0.031(3) 0.031(4) -0.001(3) -0.003(4) 0.008(3)
O8 0.059(6) 0.048(4) 0.045(5) 0.008(4) -0.014(4) -0.017(4)
O9 0.065(5) 0.032(3) 0.031(4) -0.003(3) -0.016(4) 0.000(3)
O10 0.080(6) 0.030(3) 0.035(5) 0.007(3) -0.018(4) 0.005(4)
O11 0.061(5) 0.031(3) 0.034(5) 0.003(3) -0.010(4) -0.001(3)
O12 0.051(5) 0.110(7) 0.046(5) 0.015(5) -0.016(4) -0.016(5)
O13 0.061(6) 0.067(5) 0.055(5) 0.005(4) -0.004(5) -0.006(4)
O14 0.038(5) 0.048(4) 0.042(5) 0.002(3) -0.010(4) -0.008(3)
O15 0.062(6) 0.056(4) 0.058(6) 0.011(4) -0.005(5) -0.008(4)
O16 0.050(6) 0.057(4) 0.103(7) 0.033(5) 0.002(5) 0.019(4)
O17 0.054(5) 0.046(4) 0.059(6) 0.012(4) -0.006(4) 0.007(4)
O21 0.100(8) 0.100(7) 0.063(6) -0.004(5) -0.006(6) 0.051(6)
O22 0.076(7) 0.085(6) 0.070(6) -0.014(5) -0.012(5) -0.008(5)
O23 0.055(6) 0.112(7) 0.146(10) 0.071(7) 0.001(6) 0.006(5)
O24 0.159(11) 0.097(8) 0.134(10) -0.050(7) -0.040(9) 0.021(7)
O25 0.139(11) 0.122(9) 0.198(14) -0.077(9) 0.032(10) -0.035(8)
O32 0.045(6) 0.062(5) 0.072(8) 0.005(5) -0.011(6) -0.001(5)
N15 0.045(6) 0.062(5) 0.072(8) 0.005(5) -0.011(6) -0.001(5)
N16 0.050(18) 0.044(12) 0.13(3) -0.007(14) 0.007(17) -0.002(11)
N17 0.13(3) 0.11(2) 0.17(4) -0.09(2) 0.09(3) -0.06(2)
Gd1 0.0406(3) 0.0300(2) 0.0287(3) 0.0016(2) -0.0041(3) -0.0007(2)
Gd2 0.0409(4) 0.0313(2) 0.0352(3) 0.0038(2) -0.0019(3) 0.0036(2)

loop_
_atom_type_symbol
_atom_type_description
_atom_type_scat_dispersion_real
_atom_type_scat_dispersion_imag
_atom_type_scat_source
C C 0.0033 0.0016 'International Tables Vol C Tables 4.2.6.8 and 6.1.1.4'
H H 0.0000 0.0000 'International Tables Vol C Tables 4.2.6.8 and 6.1.1.4'
N N 0.0061 0.0033 'International Tables Vol C Tables 4.2.6.8 and 6.1.1.4'
Ni Ni 0.3393 1.1124 'International Tables Vol C Tables 4.2.6.8 and 6.1.1.4'
O O 0.0106 0.0060 'International Tables Vol C Tables 4.2.6.8 and 6.1.1.4'
Gd Gd -0.1653 3.9035 'International Tables Vol C Tables 4.2.6.8 and 6.1.1.4'

loop_
_geom_angle_atom_site_label_1
_geom_angle_atom_site_label_2
_geom_angle_atom_site_label_3
_geom_angle
_geom_angle_site_symmetry_1
O1 C1 H1A 109.5 .
O1 C1 H1B 109.5 .
H1A C1 H1B 109.5 .
O1 C1 H1C 109.5 .
H1A C1 H1C 109.5 .
H1B C1 H1C 109.5 .
C7 C2 O1 115.7(8) .
C7 C2 C3 123.4(10) .
O1 C2 C3 120.9(10) .
C2 C3 C4 115.9(11) .
C2 C3 H3 122.0 .
C4 C3 H3 122.0 .
C5 C4 C3 121.5(11) .
C5 C4 H4 119.3 .
C3 C4 H4 119.3 .
C4 C5 C6 122.9(12) .
C4 C5 H5 118.5 .
C6 C5 H5 118.5 .
C7 C6 C8 125.4(8) .
C7 C6 C5 117.1(10) .
C8 C6 C5 117.5(10) .
O2 C7 C6 124.6(9) .
O2 C7 C2 116.4(9) .
C6 C7 C2 119.1(8) .
N1 C8 C6 127.8(9) .
N1 C8 H8 116.1 .
C6 C8 H8 116.1 .
N1 C9 C10 112.4(9) .
N1 C9 H9A 109.1 .
C10 C9 H9A 109.1 .
N1 C9 H9B 109.1 .
C10 C9 H9B 109.1 .
H9A C9 H9B 107.9 .
C9 C10 C11 112.4(10) .
C9 C10 H10A 109.1 .
C11 C10 H10A 109.1 .
C9 C10 H10B 109.1 .
C11 C10 H10B 109.1 .
H10A C10 H10B 107.9 .
N2 C11 C10 112.4(10) .
N2 C11 H11A 109.1 .
C10 C11 H11A 109.1 .
N2 C11 H11B 109.1 .
C10 C11 H11B 109.1 .
H11A C11 H11B 107.9 .
N2 C12 C13 129.3(10) .
N2 C12 H12 115.3 .
C13 C12 H12 115.3 .
C12 C13 C18 124.7(9) .
C12 C13 C14 116.9(11) .
C18 C13 C14 118.4(10) .
C15 C14 C13 120.7(11) .
C15 C14 H14 119.7 .
C13 C14 H14 119.7 .
C16 C15 C14 121.3(10) .
C16 C15 H15 119.4 .
C14 C15 H15 119.4 .
C15 C16 C17 119.9(11) .
C15 C16 H16 120.1 .
C17 C16 H16 120.1 .
C16 C17 O4 123.2(10) .
C16 C17 C18 122.3(10) .
O4 C17 C18 114.4(8) .
O3 C18 C17 119.2(9) .
O3 C18 C13 123.3(9) .
C17 C18 C13 117.5(8) .
O4 C19 H19A 109.5 .
O4 C19 H19B 109.5 .
H19A C19 H19B 109.5 .
O4 C19 H19C 109.5 .
H19A C19 H19C 109.5 .
H19B C19 H19C 109.5 .
O11 C40 O10 124.8(8) .
O11 C40 O9 119.1(8) .
O10 C40 O9 116.0(9) .
O11 C40 Gd2 59.3(5) .
O10 C40 Gd2 175.9(7) .
O9 C40 Gd2 59.9(5) .
O11 C40 Gd1 174.9(8) .
O10 C40 Gd1 56.4(5) .
O9 C40 Gd1 59.6(5) .
Gd2 C40 Gd1 119.5(3) .
O5 C21 H21A 109.5 .
O5 C21 H21B 109.5 .
H21A C21 H21B 109.5 .
O5 C21 H21C 109.5 .
H21A C21 H21C 109.5 .
H21B C21 H21C 109.5 .
C23 C22 C27 124.7(11) .
C23 C22 O5 123.0(11) .
C27 C22 O5 112.3(9) .
C22 C23 C24 116.8(12) .
C22 C23 H23 121.6 .
C24 C23 H23 121.6 .
C25 C24 C23 120.6(12) .
C25 C24 H24 119.7 .
C23 C24 H24 119.7 .
C24 C25 C26 123.2(12) .
C24 C25 H25 118.4 .
C26 C25 H25 118.4 .
C28 C26 C25 117.0(11) .
C28 C26 C27 125.1(11) .
C25 C26 C27 117.8(12) .
O6 C27 C22 120.3(9) .
O6 C27 C26 122.9(11) .
C22 C27 C26 116.8(11) .
N3 C28 C26 128.2(10) .
N3 C28 H28 115.9 .
C26 C28 H28 115.9 .
N3 C29 C30 112.7(10) .
N3 C29 H29A 109.0 .
C30 C29 H29A 109.0 .
N3 C29 H29B 109.0 .
C30 C29 H29B 109.0 .
H29A C29 H29B 107.8 .
C31 C30 C29 114.4(10) .
C31 C30 H30A 108.7 .
C29 C30 H30A 108.7 .
C31 C30 H30B 108.7 .
C29 C30 H30B 108.7 .
H30A C30 H30B 107.6 .
N4 C31 C30 113.2(10) .
N4 C31 H31A 108.9 .
C30 C31 H31A 108.9 .
N4 C31 H31B 108.9 .
C30 C31 H31B 108.9 .
H31A C31 H31B 107.8 .
N4 C32 C33 126.2(10) .
N4 C32 H32 116.9 .
C33 C32 H32 116.9 .
C34 C33 C38 119.1(10) .
C34 C33 C32 118.1(10) .
C38 C33 C32 122.4(10) .
C35 C34 C33 123.2(11) .
C35 C34 H34 118.4 .
C33 C34 H34 118.4 .
C34 C35 C36 117.6(12) .
C34 C35 H35 121.2 .
C36 C35 H35 121.2 .
C37 C36 C35 122.0(12) .
C37 C36 H36 119.0 .
C35 C36 H36 119.0 .
C36 C37 O8 125.5(10) .
C36 C37 C38 121.8(11) .
O8 C37 C38 112.6(10) .
O7 C38 C33 125.6(10) .
O7 C38 C37 118.1(10) .
C33 C38 C37 116.0(11) .
O8 C39 H39A 109.5 .
O8 C39 H39B 109.5 .
H39A C39 H39B 109.5 .
O8 C39 H39C 109.5 .
H39A C39 H39C 109.5 .
H39B C39 H39C 109.5 .
C8 N1 C9 117.2(8) .
C8 N1 Ni1 122.9(7) .
C9 N1 Ni1 119.8(6) .
C12 N2 C11 117.5(9) .
C12 N2 Ni1 122.1(8) .
C11 N2 Ni1 120.4(6) .
C28 N3 C29 119.6(10) .
C28 N3 Ni2 121.9(7) .
C29 N3 Ni2 118.5(8) .
C32 N4 C31 116.1(10) .
C32 N4 Ni2 123.6(8) .
C31 N4 Ni2 119.7(8) .
N7 N6 Ni1 135.2(9) .
N6 N7 N8 177.5(15) .
N10 N9 Ni1 121.5(6) .
N9 N10 N9 180.0(9) 3_576
N13 N12 Ni2 119.6(8) .
N14 N13 N12 178.8(12) .
N18 N19 N20 177(3) .
N2 Ni1 N1 96.7(3) .
N2 Ni1 O2 169.8(3) .
N1 Ni1 O2 91.5(3) .
N2 Ni1 O3 91.4(3) .
N1 Ni1 O3 171.7(3) .
O2 Ni1 O3 80.3(2) .
N2 Ni1 N6 92.9(4) .
N1 Ni1 N6 93.1(4) .
O2 Ni1 N6 92.7(3) .
O3 Ni1 N6 88.6(3) .
N2 Ni1 N9 89.1(3) .
N1 Ni1 N9 88.7(3) .
O2 Ni1 N9 85.1(3) .
O3 Ni1 N9 89.3(3) .
N6 Ni1 N9 177.2(4) .
N2 Ni1 Gd1 131.9(3) .
N1 Ni1 Gd1 131.2(2) .
O2 Ni1 Gd1 39.70(16) .
O3 Ni1 Gd1 40.62(16) .
N6 Ni1 Gd1 89.3(3) .
N9 Ni1 Gd1 87.9(2) .
N4 Ni2 N3 97.7(4) .
N4 Ni2 O6 170.5(3) .
N3 Ni2 O6 91.6(3) .
N4 Ni2 O7 89.3(3) .
N3 Ni2 O7 172.9(3) .
O6 Ni2 O7 81.3(3) .
N4 Ni2 O32 91.6(4) .
N3 Ni2 O32 87.5(4) .
O6 Ni2 O32 90.5(3) .
O7 Ni2 O32 93.2(3) .
N4 Ni2 N12 89.3(3) .
N3 Ni2 N12 91.5(3) .
O6 Ni2 N12 88.8(3) .
O7 Ni2 N12 87.7(3) .
O32 Ni2 N12 178.8(4) .
N4 Ni2 Gd2 130.4(3) .
N3 Ni2 Gd2 131.8(3) .
O6 Ni2 Gd2 40.27(17) .
O7 Ni2 Gd2 41.14(19) .
O32 Ni2 Gd2 90.7(2) .
N12 Ni2 Gd2 89.4(2) .
C2 O1 C1 117.7(8) .
C2 O1 Gd1 117.8(6) .
C1 O1 Gd1 124.1(6) .
C7 O2 Ni1 122.1(6) .
C7 O2 Gd1 125.9(6) .
Ni1 O2 Gd1 106.7(2) .
C18 O3 Ni1 124.5(6) .
C18 O3 Gd1 123.8(6) .
Ni1 O3 Gd1 105.4(2) .
C17 O4 C19 116.6(7) .
C17 O4 Gd1 117.1(5) .
C19 O4 Gd1 125.8(6) .
C22 O5 C21 117.4(8) .
C22 O5 Gd2 118.4(6) .
C21 O5 Gd2 123.9(6) .
C27 O6 Ni2 121.6(6) .
C27 O6 Gd2 124.6(6) .
Ni2 O6 Gd2 106.1(3) .
C38 O7 Ni2 121.7(6) .
C38 O7 Gd2 123.4(6) .
Ni2 O7 Gd2 105.0(3) .
C37 O8 C39 116.5(8) .
C37 O8 Gd2 117.7(6) .
C39 O8 Gd2 125.7(6) .
C40 O9 Gd2 92.9(6) .
C40 O9 Gd1 93.5(5) .
Gd2 O9 Gd1 173.0(3) .
C40 O10 Gd1 97.2(5) .
C40 O11 Gd2 94.7(5) .
N1S C1S C2S 160.7(18) .
O2 Gd1 O3 67.49(18) .
O2 Gd1 O10 108.8(2) .
O3 Gd1 O10 147.4(3) .
O2 Gd1 O12 72.1(2) .
O3 Gd1 O12 73.6(3) .
O10 Gd1 O12 74.5(3) .
O2 Gd1 O14 77.1(2) .
O3 Gd1 O14 74.0(2) .
O10 Gd1 O14 138.2(2) .
O12 Gd1 O14 141.8(2) .
O2 Gd1 O13 132.1(2) .
O3 Gd1 O13 130.5(2) .
O10 Gd1 O13 77.4(3) .
O12 Gd1 O13 148.2(3) .
O14 Gd1 O13 70.0(2) .
O2 Gd1 O9 142.5(2) .
O3 Gd1 O9 108.8(2) .
O10 Gd1 O9 53.2(2) .
O12 Gd1 O9 71.2(2) .
O14 Gd1 O9 139.5(2) .
O13 Gd1 O9 80.2(2) .
O2 Gd1 O1 63.4(2) .
O3 Gd1 O1 127.3(2) .
O10 Gd1 O1 69.7(2) .
O12 Gd1 O1 107.2(3) .
O14 Gd1 O1 77.6(2) .
O13 Gd1 O1 76.0(2) .
O9 Gd1 O1 121.5(2) .
O2 Gd1 O4 128.4(2) .
O3 Gd1 O4 63.6(2) .
O10 Gd1 O4 121.0(2) .
O12 Gd1 O4 107.7(3) .
O14 Gd1 O4 74.8(2) .
O13 Gd1 O4 74.8(2) .
O9 Gd1 O4 71.4(2) .
O1 Gd1 O4 145.2(2) .
O2 Gd1 C40 127.8(2) .
O3 Gd1 C40 130.3(2) .
O10 Gd1 C40 26.3(2) .
O12 Gd1 C40 70.0(3) .
O14 Gd1 C40 148.2(3) .
O13 Gd1 C40 78.2(3) .
O9 Gd1 C40 26.9(2) .
O1 Gd1 C40 95.6(2) .
O4 Gd1 C40 96.8(2) .
O2 Gd1 Ni1 33.56(14) .
O3 Gd1 Ni1 33.98(13) .
O10 Gd1 Ni1 133.32(18) .
O12 Gd1 Ni1 67.97(18) .
O14 Gd1 Ni1 73.88(16) .
O13 Gd1 Ni1 143.83(18) .
O9 Gd1 Ni1 131.14(17) .
O1 Gd1 Ni1 95.65(16) .
O4 Gd1 Ni1 96.65(16) .
C40 Gd1 Ni1 138.0(2) .
O6 Gd2 O7 67.5(2) .
O6 Gd2 O15 133.1(2) .
O7 Gd2 O15 129.2(3) .
O6 Gd2 O16 78.1(2) .
O7 Gd2 O16 70.2(2) .
O15 Gd2 O16 145.7(2) .
O6 Gd2 O11 145.3(2) .
O7 Gd2 O11 114.0(2) .
O15 Gd2 O11 74.9(2) .
O16 Gd2 O11 70.9(2) .
O6 Gd2 O17 76.5(2) .
O7 Gd2 O17 73.9(2) .
O15 Gd2 O17 70.2(2) .
O16 Gd2 O17 141.8(2) .
O11 Gd2 O17 138.2(2) .
O6 Gd2 O9 104.4(2) .
O7 Gd2 O9 145.2(2) .
O15 Gd2 O9 82.0(2) .
O16 Gd2 O9 75.0(3) .
O11 Gd2 O9 53.2(2) .
O17 Gd2 O9 139.1(2) .
O6 Gd2 O8 127.9(2) .
O7 Gd2 O8 62.7(2) .
O15 Gd2 O8 74.6(3) .
O16 Gd2 O8 98.2(3) .
O11 Gd2 O8 72.8(2) .
O17 Gd2 O8 76.2(2) .
O9 Gd2 O8 125.1(2) .
O6 Gd2 O5 63.2(2) .
O7 Gd2 O5 125.9(2) .
O15 Gd2 O5 76.5(3) .
O16 Gd2 O5 117.6(3) .
O11 Gd2 O5 118.9(2) .
O17 Gd2 O5 74.4(2) .
O9 Gd2 O5 70.2(2) .
O8 Gd2 O5 144.2(3) .
O6 Gd2 C40 126.8(3) .
O7 Gd2 C40 132.4(2) .
O15 Gd2 C40 77.8(3) .
O16 Gd2 C40 70.1(3) .
O11 Gd2 C40 26.0(2) .
O17 Gd2 C40 147.8(3) .
O9 Gd2 C40 27.2(2) .
O8 Gd2 C40 98.6(2) .
O5 Gd2 C40 95.5(2) .
O6 Gd2 Ni2 33.66(16) .
O7 Gd2 Ni2 33.86(15) .
O15 Gd2 Ni2 143.60(17) .
O16 Gd2 Ni2 69.54(16) .
O11 Gd2 Ni2 136.61(16) .
O17 Gd2 Ni2 73.42(17) .
O9 Gd2 Ni2 128.95(16) .
O8 Gd2 Ni2 95.79(16) .
O5 Gd2 Ni2 95.04(16) .
C40 Gd2 Ni2 138.6(2) .

loop_
_geom_bond_atom_site_label_1
_geom_bond_atom_site_label_2
_geom_bond_distance
_geom_bond_site_symmetry_2
C1 O1 1.483(12) .
C1 H1A 0.9600 .
C1 H1B 0.9600 .
C1 H1C 0.9600 .
C2 C7 1.382(13) .
C2 O1 1.386(11) .
C2 C3 1.401(13) .
C3 C4 1.419(15) .
C3 H3 0.9300 .
C4 C5 1.297(16) .
C4 H4 0.9300 .
C5 C6 1.448(13) .
C5 H5 0.9300 .
C6 C7 1.381(13) .
C6 C8 1.426(14) .
C7 O2 1.348(10) .
C8 N1 1.290(11) .
C8 H8 0.9300 .
C9 N1 1.464(13) .
C9 C10 1.502(15) .
C9 H9A 0.9700 .
C9 H9B 0.9700 .
C10 C11 1.534(15) .
C10 H10A 0.9700 .
C10 H10B 0.9700 .
C11 N2 1.467(13) .
C11 H11A 0.9700 .
C11 H11B 0.9700 .
C12 N2 1.297(12) .
C12 C13 1.416(14) .
C12 H12 0.9300 .
C13 C18 1.421(14) .
C13 C14 1.428(14) .
C14 C15 1.363(16) .
C14 H14 0.9300 .
C15 C16 1.347(15) .
C15 H15 0.9300 .
C16 C17 1.382(13) .
C16 H16 0.9300 .
C17 O4 1.391(11) .
C17 C18 1.394(13) .
C18 O3 1.309(10) .
C19 O4 1.422(11) .
C19 H19A 0.9600 .
C19 H19B 0.9600 .
C19 H19C 0.9600 .
C40 O11 1.254(10) .
C40 O10 1.285(11) .
C40 O9 1.302(10) .
C40 Gd2 2.847(9) .
C40 Gd1 2.875(10) .
C21 O5 1.424(12) .
C21 H21A 0.9600 .
C21 H21B 0.9600 .
C21 H21C 0.9600 .
C22 C23 1.360(13) .
C22 C27 1.376(14) .
C22 O5 1.415(12) .
C23 C24 1.445(17) .
C23 H23 0.9300 .
C24 C25 1.293(16) .
C24 H24 0.9300 .
C25 C26 1.414(14) .
C25 H25 0.9300 .
C26 C28 1.389(15) .
C26 C27 1.441(14) .
C27 O6 1.329(11) .
C28 N3 1.298(13) .
C28 H28 0.9300 .
C29 N3 1.462(13) .
C29 C30 1.521(16) .
C29 H29A 0.9700 .
C29 H29B 0.9700 .
C30 C31 1.505(15) .
C30 H30A 0.9700 .
C30 H30B 0.9700 .
C31 N4 1.483(13) .
C31 H31A 0.9700 .
C31 H31B 0.9700 .
C32 N4 1.283(13) .
C32 C33 1.443(14) .
C32 H32 0.9300 .
C33 C34 1.401(14) .
C33 C38 1.416(14) .
C34 C35 1.346(15) .
C34 H34 0.9300 .
C35 C36 1.382(15) .
C35 H35 0.9300 .
C36 C37 1.349(15) .
C36 H36 0.9300 .
C37 O8 1.402(12) .
C37 C38 1.416(14) .
C38 O7 1.304(12) .
C39 O8 1.434(11) .
C39 H39A 0.9600 .
C39 H39B 0.9600 .
C39 H39C 0.9600 .
N1 Ni1 2.028(7) .
N2 Ni1 2.023(8) .
N3 Ni2 2.025(9) .
N4 Ni2 2.004(9) .
N6 N7 1.175(13) .
N6 Ni1 2.093(10) .
N7 N8 1.195(15) .
N9 N10 1.180(8) .
N9 Ni1 2.213(9) .
N10 N9 1.180(8) 3_576
N12 N13 1.180(11) .
N12 Ni2 2.221(9) .
N13 N14 1.163(11) .
N18 N19 1.172(5) .
N19 N20 1.175(5) .
Ni1 O2 2.043(6) .
Ni1 O3 2.051(6) .
Ni1 Gd1 3.5383(14) .
Ni2 O6 2.032(7) .
Ni2 O7 2.032(6) .
Ni2 O32 2.191(9) .
Ni2 Gd2 3.5228(13) .
O1 Gd1 2.545(6) .
O2 Gd1 2.360(6) .
O3 Gd1 2.389(6) .
O4 Gd1 2.557(6) .
O5 Gd2 2.561(7) .
O6 Gd2 2.370(6) .
O7 Gd2 2.399(6) .
O8 Gd2 2.545(7) .
O9 Gd2 2.466(6) .
O9 Gd1 2.485(7) .
O10 Gd1 2.414(7) .
O11 Gd2 2.456(6) .
O12 Gd1 2.440(8) .
O13 Gd1 2.469(8) .
O14 Gd1 2.461(7) .
O15 Gd2 2.425(7) .
O16 Gd2 2.432(8) .
O17 Gd2 2.461(7) .
C2S C1S 1.531(5) .
C1S N1S 1.132(5) .
N16 N17 1.164(5) .
